data_7134348
loop_
_publ_author_name
'Yang, Lin'
'Li, Yani'
'Liu, Xia'
'Li, Bohan'
'Xu, Yan'

_publ_section_title
;
 Halogen and solvent effects induced structural transformation and
 isostructural luminescence regulation in copper-based hybrid halides
;
_journal_issue 36
_journal_name_full 'Chemical Communications'
_journal_page_first 6619
_journal_page_last 6622
_journal_paper_doi 10.1039/D5CC00749F
_journal_volume 61
_journal_year 2025
_chemical_formula_moiety 'Cu I2, C21 H22 P'
_chemical_formula_sum 'C21 H22 Cu I2 P'
_chemical_formula_weight 622.69
_space_group_crystal_system monoclinic
_space_group_IT_number 14
_space_group_name_Hall '-P 2yn'
_space_group_name_H-M_alt 'P 1 21/n 1'
_atom_sites_solution_hydrogens geom
_atom_sites_solution_primary iterative
_audit_creation_date 2025-02-28
_audit_creation_method
;
Olex2 1.3-alpha
(compiled 2020.11.12 svn.r5f609507 for OlexSys, GUI svn.r6408)
;
_audit_update_record
;
2025-03-05 deposited with the CCDC.	2025-03-24 downloaded from the CCDC.
;
_cell_angle_alpha 90
_cell_angle_beta 94.582(2)
_cell_angle_gamma 90
_cell_formula_units_Z 4
_cell_length_a 11.6293(3)
_cell_length_b 12.4221(3)
_cell_length_c 15.4045(4)
_cell_measurement_reflns_used 15791
_cell_measurement_temperature 293(2)
_cell_measurement_theta_max 30.6760
_cell_measurement_theta_min 2.1010
_cell_volume 2218.23(10)
_computing_cell_refinement 'CrysAlisPro 1.171.42.73a (Rigaku OD, 2022)'
_computing_data_collection 'CrysAlisPro 1.171.42.73a (Rigaku OD, 2022)'
_computing_data_reduction 'CrysAlisPro 1.171.42.73a (Rigaku OD, 2022)'
_computing_molecular_graphics 'Olex2 1.3-alpha (Dolomanov et al., 2009)'
_computing_publication_material 'Olex2 1.3-alpha (Dolomanov et al., 2009)'
_computing_structure_refinement 'SHELXL 2018/3 (Sheldrick, 2015)'
_computing_structure_solution 'olex2.solve 1.3-alpha (Bourhis et al., 2015)'
_diffrn_ambient_temperature 293(2)
_diffrn_detector 'Hybrid Pixel Array Detector'
_diffrn_detector_area_resol_mean 10.0000
_diffrn_detector_type HyPix
_diffrn_measured_fraction_theta_full 1.000
_diffrn_measured_fraction_theta_max 0.815
_diffrn_measurement_details
;
List of Runs (angles in degrees, time in seconds):

  # Type    Start    End  Width  t~exp~   \w     \q     \k     \f   Frames
#--------------------------------------------------------------------------
  1  \w     14.00  66.00   0.50    0.28    --   -4.93  77.00-180.00  104
  2  \w    -37.00  18.00   0.50    0.28    --   -4.93 -78.00  13.00  110
  3  \w    -17.00  35.00   0.50    0.28    --    4.00 -99.00 -30.00  104
  4  \w    -26.00  18.00   0.50    0.28    --    4.00 -57.00  60.00   88
  5  \w    -17.00  35.00   0.50    0.28    --    4.00 -99.00 150.00  104
  6  \w    -27.00  43.00   0.50    0.28    --   -4.93  78.00 138.00  140
;
_diffrn_measurement_device 'four-circle diffractometer'
_diffrn_measurement_device_type 'XtaLAB Synergy R, DW system, HyPix'
_diffrn_measurement_method '\w scans'
_diffrn_orient_matrix_type 'CrysAlisPro convention (1999,Acta A55,543-557)'
_diffrn_orient_matrix_UB_11 -0.0452102000
_diffrn_orient_matrix_UB_12 0.0120356000
_diffrn_orient_matrix_UB_13 -0.0321922000
_diffrn_orient_matrix_UB_21 0.0300496000
_diffrn_orient_matrix_UB_22 0.0466885000
_diffrn_orient_matrix_UB_23 -0.0119090000
_diffrn_orient_matrix_UB_31 0.0282170000
_diffrn_orient_matrix_UB_32 -0.0305761000
_diffrn_orient_matrix_UB_33 -0.0309279000
_diffrn_radiation_monochromator mirror
_diffrn_radiation_probe x-ray
_diffrn_radiation_type 'Mo K\a'
_diffrn_radiation_wavelength 0.71073
_diffrn_reflns_av_R_equivalents 0.0304
_diffrn_reflns_av_unetI/netI 0.0253
_diffrn_reflns_Laue_measured_fraction_full 1.000
_diffrn_reflns_Laue_measured_fraction_max 0.815
_diffrn_reflns_limit_h_max 15
_diffrn_reflns_limit_h_min -15
_diffrn_reflns_limit_k_max 17
_diffrn_reflns_limit_k_min -18
_diffrn_reflns_limit_l_max 21
_diffrn_reflns_limit_l_min -22
_diffrn_reflns_number 26014
_diffrn_reflns_point_group_measured_fraction_full 1.000
_diffrn_reflns_point_group_measured_fraction_max 0.815
_diffrn_reflns_theta_full 25.242
_diffrn_reflns_theta_max 31.054
_diffrn_reflns_theta_min 2.109
_diffrn_source 'Rotating-anode X-ray tube'
_diffrn_source_target Mo
_diffrn_source_type 'Rigaku (Mo) X-ray Source'
_exptl_absorpt_coefficient_mu 3.842
_exptl_absorpt_correction_T_max 1.00000
_exptl_absorpt_correction_T_min 0.47262
_exptl_absorpt_correction_type multi-scan
_exptl_absorpt_process_details
;
CrysAlisPro 1.171.42.73a (Rigaku Oxford Diffraction, 2022)
Empirical absorption correction using spherical harmonics,
implemented in SCALE3 ABSPACK scaling algorithm.
;
_exptl_crystal_colour 'clear light colourless'
_exptl_crystal_colour_lustre clear
_exptl_crystal_colour_modifier light
_exptl_crystal_colour_primary colourless
_exptl_crystal_density_diffrn 1.865
_exptl_crystal_description block
_exptl_crystal_F_000 1192
_exptl_crystal_size_max 0.2
_exptl_crystal_size_mid 0.2
_exptl_crystal_size_min 0.2
_refine_diff_density_max 0.449
_refine_diff_density_min -0.520
_refine_diff_density_rms 0.063
_refine_ls_extinction_coef 0.00291(11)
_refine_ls_extinction_expression Fc^*^=kFc[1+0.001xFc^2^\l^3^/sin(2\q)]^-1/4^
_refine_ls_extinction_method 'SHELXL-2018/3 (Sheldrick 2018)'
_refine_ls_goodness_of_fit_ref 1.027
_refine_ls_hydrogen_treatment constr
_refine_ls_matrix_type full
_refine_ls_number_parameters 229
_refine_ls_number_reflns 5791
_refine_ls_number_restraints 0
_refine_ls_restrained_S_all 1.027
_refine_ls_R_factor_all 0.0381
_refine_ls_R_factor_gt 0.0248
_refine_ls_shift/su_max 0.002
_refine_ls_shift/su_mean 0.000
_refine_ls_structure_factor_coef Fsqd
_refine_ls_weighting_details 'w=1/[\s^2^(Fo^2^)+(0.0212P)^2^+0.8445P] where P=(Fo^2^+2Fc^2^)/3'
_refine_ls_weighting_scheme calc
_refine_ls_wR_factor_gt 0.0534
_refine_ls_wR_factor_ref 0.0570
_reflns_Friedel_coverage 0.000
_reflns_number_gt 4459
_reflns_number_total 5791
_reflns_threshold_expression 'I > 2\s(I)'
_cod_data_source_file d5cc00749f2.cif
_cod_data_source_block lbh-4-rt_auto
_cod_depositor_comments 'Adding full bibliography for 7134347--7134352.cif.'
_cod_database_code 7134348
_shelx_shelxl_version_number 2018/3
_chemical_oxdiff_formula CHPCuI
_shelx_space_group_comment
;
The symmetry employed for this shelxl refinement is uniquely defined
by the following loop, which should always be used as a source of
symmetry information in preference to the above space-group names.
They are only intended as comments.
;
_shelx_estimated_absorpt_t_max 0.514
_shelx_estimated_absorpt_t_min 0.514
_reflns_odcompleteness_completeness 99.94
_reflns_odcompleteness_iscentric 1
_reflns_odcompleteness_theta 26.32
_olex2_refinement_description
;
1. Fixed Uiso
 At 1.2 times of:
  All C(H) groups
 At 1.5 times of:
  All C(H,H,H) groups
2.a Ternary CH refined with riding coordinates:
 C19(H19)
2.b Aromatic/amide H refined with riding coordinates:
 C8(H8), C2(H2), C12(H12), C6(H6), C18(H18), C14(H14), C3(H3), C5(H5), C4(H4),
 C17(H17), C16(H16), C11(H11), C10(H10), C9(H9), C15(H15)
2.c Idealised Me refined as rotating group:
 C21(H21a,H21b,H21c), C20(H20a,H20b,H20c)
;
_olex2_submission_special_instructions 'No special instructions were received'
_oxdiff_exptl_absorpt_empirical_details
;
Empirical correction (ABSPACK) includes:
- Absorption correction using spherical harmonics
- Frame scaling
;
_oxdiff_exptl_absorpt_empirical_full_max 2.468
_oxdiff_exptl_absorpt_empirical_full_min 0.636

loop_
_space_group_symop_operation_xyz
'x, y, z'
'-x+1/2, y+1/2, -z+1/2'
'-x, -y, -z'
'x-1/2, -y-1/2, z-1/2'

loop_
_atom_site_label
_atom_site_type_symbol
_atom_site_fract_x
_atom_site_fract_y
_atom_site_fract_z
_atom_site_U_iso_or_equiv
_atom_site_adp_type
_atom_site_occupancy
_atom_site_site_symmetry_order
_atom_site_calc_flag
_atom_site_refinement_flags_posn
_atom_site_refinement_flags_adp
_atom_site_refinement_flags_occupancy
_atom_site_disorder_assembly
_atom_site_disorder_group
I2 I 0.84245(2) 0.22608(2) 0.43133(2) 0.05863(7) Uani 1 1 d . . . . .
I1 I 0.91084(2) 0.58121(2) 0.39295(2) 0.05770(7) Uani 1 1 d . . . . .
Cu1 Cu 0.94434(3) 0.39843(3) 0.47156(2) 0.06227(10) Uani 1 1 d . . . . .
P1 P 0.64963(4) 0.37145(4) 0.71773(3) 0.03117(11) Uani 1 1 d . . . . .
C1 C 0.58055(18) 0.24991(16) 0.67730(12) 0.0339(4) Uani 1 1 d . . . . .
C7 C 0.54512(18) 0.46703(16) 0.74857(13) 0.0360(4) Uani 1 1 d . . . . .
C13 C 0.74447(18) 0.33498(16) 0.81109(13) 0.0355(4) Uani 1 1 d . . . . .
C19 C 0.73032(19) 0.43264(17) 0.63413(13) 0.0370(4) Uani 1 1 d . . . . .
H19 H 0.790225 0.381859 0.619363 0.044 Uiso 1 1 calc R U . . .
C8 C 0.44163(19) 0.47963(18) 0.69707(15) 0.0435(5) Uani 1 1 d . . . . .
H8 H 0.422666 0.432562 0.651199 0.052 Uiso 1 1 calc R U . . .
C2 C 0.6344(2) 0.18561(17) 0.61914(14) 0.0405(5) Uani 1 1 d . . . . .
H2 H 0.702489 0.208484 0.597140 0.049 Uiso 1 1 calc R U . . .
C12 C 0.5711(2) 0.53703(18) 0.81780(15) 0.0439(5) Uani 1 1 d . . . . .
H12 H 0.639841 0.529279 0.852469 0.053 Uiso 1 1 calc R U . . .
C21 C 0.7895(2) 0.53560(18) 0.66912(16) 0.0474(5) Uani 1 1 d . . . . .
H21A H 0.732143 0.586612 0.683796 0.071 Uiso 1 1 calc R U . . .
H21B H 0.834264 0.565795 0.625384 0.071 Uiso 1 1 calc R U . . .
H21C H 0.839215 0.519004 0.720123 0.071 Uiso 1 1 calc R U . . .
C6 C 0.4794(2) 0.21471(18) 0.71041(15) 0.0438(5) Uani 1 1 d . . . . .
H6 H 0.443215 0.256891 0.750042 0.053 Uiso 1 1 calc R U . . .
C18 C 0.86030(19) 0.31428(18) 0.80283(16) 0.0438(5) Uani 1 1 d . . . . .
H18 H 0.891397 0.323820 0.749582 0.053 Uiso 1 1 calc R U . . .
C14 C 0.6981(2) 0.31906(19) 0.89046(14) 0.0463(5) Uani 1 1 d . . . . .
H14 H 0.620069 0.331288 0.895688 0.056 Uiso 1 1 calc R U . . .
C20 C 0.6521(2) 0.4553(2) 0.55150(15) 0.0500(6) Uani 1 1 d . . . . .
H20A H 0.616909 0.389468 0.530414 0.075 Uiso 1 1 calc R U . . .
H20B H 0.697156 0.485163 0.507776 0.075 Uiso 1 1 calc R U . . .
H20C H 0.593209 0.505659 0.564474 0.075 Uiso 1 1 calc R U . . .
C3 C 0.5865(2) 0.08701(19) 0.59381(16) 0.0512(6) Uani 1 1 d . . . . .
H3 H 0.622803 0.043599 0.555084 0.061 Uiso 1 1 calc R U . . .
C5 C 0.4328(2) 0.1164(2) 0.68391(17) 0.0527(6) Uani 1 1 d . . . . .
H5 H 0.364870 0.092722 0.705710 0.063 Uiso 1 1 calc R U . . .
C4 C 0.4859(2) 0.0536(2) 0.62581(17) 0.0547(7) Uani 1 1 d . . . . .
H4 H 0.453431 -0.012014 0.608018 0.066 Uiso 1 1 calc R U . . .
C17 C 0.9294(2) 0.27903(19) 0.87523(19) 0.0551(7) Uani 1 1 d . . . . .
H17 H 1.007192 0.264810 0.870463 0.066 Uiso 1 1 calc R U . . .
C16 C 0.8830(3) 0.2653(2) 0.95358(18) 0.0590(7) Uani 1 1 d . . . . .
H16 H 0.929840 0.242263 1.001776 0.071 Uiso 1 1 calc R U . . .
C11 C 0.4948(2) 0.6182(2) 0.83511(18) 0.0554(6) Uani 1 1 d . . . . .
H11 H 0.511675 0.664191 0.882035 0.066 Uiso 1 1 calc R U . . .
C10 C 0.3943(2) 0.6309(2) 0.78320(19) 0.0590(7) Uani 1 1 d . . . . .
H10 H 0.343890 0.686357 0.794487 0.071 Uiso 1 1 calc R U . . .
C9 C 0.3677(2) 0.5622(2) 0.71457(19) 0.0549(6) Uani 1 1 d . . . . .
H9 H 0.299364 0.571428 0.679723 0.066 Uiso 1 1 calc R U . . .
C15 C 0.7687(3) 0.2849(2) 0.96168(16) 0.0578(7) Uani 1 1 d . . . . .
H15 H 0.738347 0.275325 1.015193 0.069 Uiso 1 1 calc R U . . .

loop_
_atom_site_aniso_label
_atom_site_aniso_U_11
_atom_site_aniso_U_22
_atom_site_aniso_U_33
_atom_site_aniso_U_23
_atom_site_aniso_U_13
_atom_site_aniso_U_12
I2 0.06486(13) 0.06012(11) 0.05256(11) 0.00167(7) 0.01492(8) -0.00091(8)
I1 0.06077(12) 0.04866(10) 0.06312(11) 0.00564(7) 0.00159(8) -0.00392(7)
Cu1 0.0618(2) 0.0623(2) 0.0644(2) 0.00225(16) 0.01549(17) 0.00211(16)
P1 0.0303(3) 0.0323(2) 0.0307(2) -0.00211(19) 0.0007(2) 0.00184(19)
C1 0.0370(11) 0.0346(10) 0.0297(10) -0.0009(8) -0.0006(8) 0.0021(8)
C7 0.0336(11) 0.0352(10) 0.0391(11) -0.0050(8) 0.0026(8) 0.0025(8)
C13 0.0359(11) 0.0314(10) 0.0383(11) 0.0008(8) -0.0036(9) -0.0019(8)
C19 0.0363(11) 0.0381(11) 0.0368(11) 0.0016(8) 0.0040(9) 0.0015(8)
C8 0.0378(12) 0.0447(12) 0.0470(12) -0.0108(10) -0.0031(10) 0.0042(9)
C2 0.0423(12) 0.0397(11) 0.0394(11) -0.0028(9) 0.0021(9) 0.0057(9)
C12 0.0385(12) 0.0444(12) 0.0478(13) -0.0115(10) -0.0032(10) 0.0004(9)
C21 0.0460(13) 0.0405(12) 0.0556(14) 0.0048(10) 0.0034(11) -0.0048(10)
C6 0.0451(13) 0.0446(12) 0.0421(12) -0.0002(9) 0.0068(10) -0.0028(10)
C18 0.0397(12) 0.0389(11) 0.0518(13) -0.0002(10) -0.0023(10) 0.0028(9)
C14 0.0498(14) 0.0491(13) 0.0395(12) 0.0017(10) 0.0001(10) -0.0054(10)
C20 0.0563(15) 0.0556(14) 0.0378(12) 0.0097(10) 0.0005(11) -0.0001(11)
C3 0.0650(17) 0.0425(13) 0.0443(13) -0.0100(10) -0.0060(12) 0.0112(11)
C5 0.0486(14) 0.0491(13) 0.0599(15) 0.0079(12) 0.0004(12) -0.0109(11)
C4 0.0632(17) 0.0368(12) 0.0605(15) -0.0008(11) -0.0179(13) -0.0050(11)
C17 0.0420(13) 0.0421(13) 0.0775(19) 0.0011(12) -0.0180(13) 0.0022(10)
C16 0.0716(19) 0.0428(13) 0.0572(16) 0.0060(11) -0.0275(14) -0.0056(12)
C11 0.0525(15) 0.0526(14) 0.0608(15) -0.0247(12) 0.0033(12) 0.0031(11)
C10 0.0454(14) 0.0516(14) 0.0807(19) -0.0195(13) 0.0085(13) 0.0113(11)
C9 0.0346(12) 0.0559(14) 0.0729(17) -0.0102(13) -0.0028(12) 0.0091(10)
C15 0.080(2) 0.0560(15) 0.0358(12) 0.0060(11) -0.0084(12) -0.0085(13)

loop_
_atom_type_symbol
_atom_type_description
_atom_type_scat_dispersion_real
_atom_type_scat_dispersion_imag
_atom_type_scat_source
C C 0.0033 0.0016 'International Tables Vol C Tables 4.2.6.8 and 6.1.1.4'
H H 0.0000 0.0000 'International Tables Vol C Tables 4.2.6.8 and 6.1.1.4'
Cu Cu 0.3201 1.2651 'International Tables Vol C Tables 4.2.6.8 and 6.1.1.4'
I I -0.4742 1.8119 'International Tables Vol C Tables 4.2.6.8 and 6.1.1.4'
P P 0.1023 0.0942 'International Tables Vol C Tables 4.2.6.8 and 6.1.1.4'

loop_
_geom_angle_atom_site_label_1
_geom_angle_atom_site_label_2
_geom_angle_atom_site_label_3
_geom_angle
_geom_angle_site_symmetry_1
_geom_angle_site_symmetry_3
_geom_angle_publ_flag
Cu1 I1 Cu1 69.168(14) 3_766 . ?
I2 Cu1 I1 123.267(15) . 3_766 ?
I2 Cu1 I1 125.766(16) . . ?
I2 Cu1 Cu1 176.41(2) . 3_766 ?
I1 Cu1 I1 110.831(14) 3_766 . ?
I1 Cu1 Cu1 55.424(13) 3_766 3_766 ?
I1 Cu1 Cu1 55.406(12) . 3_766 ?
C1 P1 C13 107.09(9) . . ?
C1 P1 C19 110.31(9) . . ?
C7 P1 C1 110.78(10) . . ?
C7 P1 C13 109.92(10) . . ?
C7 P1 C19 108.07(10) . . ?
C13 P1 C19 110.68(10) . . ?
C2 C1 P1 119.67(17) . . ?
C2 C1 C6 119.7(2) . . ?
C6 C1 P1 120.33(16) . . ?
C8 C7 P1 119.75(16) . . ?
C12 C7 P1 120.51(16) . . ?
C12 C7 C8 119.37(19) . . ?
C18 C13 P1 120.74(17) . . ?
C18 C13 C14 120.2(2) . . ?
C14 C13 P1 118.89(17) . . ?
P1 C19 H19 108.2 . . ?
C21 C19 P1 110.06(15) . . ?
C21 C19 H19 108.2 . . ?
C21 C19 C20 111.08(18) . . ?
C20 C19 P1 111.09(16) . . ?
C20 C19 H19 108.2 . . ?
C7 C8 H8 120.2 . . ?
C9 C8 C7 119.7(2) . . ?
C9 C8 H8 120.2 . . ?
C1 C2 H2 120.1 . . ?
C1 C2 C3 119.9(2) . . ?
C3 C2 H2 120.1 . . ?
C7 C12 H12 120.0 . . ?
C11 C12 C7 120.0(2) . . ?
C11 C12 H12 120.0 . . ?
C19 C21 H21A 109.5 . . ?
C19 C21 H21B 109.5 . . ?
C19 C21 H21C 109.5 . . ?
H21A C21 H21B 109.5 . . ?
H21A C21 H21C 109.5 . . ?
H21B C21 H21C 109.5 . . ?
C1 C6 H6 120.3 . . ?
C5 C6 C1 119.5(2) . . ?
C5 C6 H6 120.3 . . ?
C13 C18 H18 120.4 . . ?
C13 C18 C17 119.2(2) . . ?
C17 C18 H18 120.4 . . ?
C13 C14 H14 120.2 . . ?
C15 C14 C13 119.6(2) . . ?
C15 C14 H14 120.2 . . ?
C19 C20 H20A 109.5 . . ?
C19 C20 H20B 109.5 . . ?
C19 C20 H20C 109.5 . . ?
H20A C20 H20B 109.5 . . ?
H20A C20 H20C 109.5 . . ?
H20B C20 H20C 109.5 . . ?
C2 C3 H3 120.0 . . ?
C4 C3 C2 120.1(2) . . ?
C4 C3 H3 120.0 . . ?
C6 C5 H5 119.7 . . ?
C4 C5 C6 120.6(2) . . ?
C4 C5 H5 119.7 . . ?
C3 C4 C5 120.3(2) . . ?
C3 C4 H4 119.8 . . ?
C5 C4 H4 119.8 . . ?
C18 C17 H17 120.0 . . ?
C16 C17 C18 120.1(3) . . ?
C16 C17 H17 120.0 . . ?
C17 C16 H16 119.6 . . ?
C15 C16 C17 120.8(2) . . ?
C15 C16 H16 119.6 . . ?
C12 C11 H11 119.9 . . ?
C10 C11 C12 120.1(2) . . ?
C10 C11 H11 119.9 . . ?
C11 C10 H10 119.8 . . ?
C11 C10 C9 120.4(2) . . ?
C9 C10 H10 119.8 . . ?
C8 C9 H9 119.8 . . ?
C10 C9 C8 120.4(2) . . ?
C10 C9 H9 119.8 . . ?
C14 C15 H15 119.9 . . ?
C16 C15 C14 120.2(3) . . ?
C16 C15 H15 119.9 . . ?

loop_
_geom_bond_atom_site_label_1
_geom_bond_atom_site_label_2
_geom_bond_distance
_geom_bond_site_symmetry_2
_geom_bond_publ_flag
I2 Cu1 2.5009(4) . ?
I1 Cu1 2.5874(4) 3_766 ?
I1 Cu1 2.5880(4) . ?
Cu1 Cu1 2.9377(7) 3_766 ?
P1 C1 1.798(2) . ?
P1 C7 1.790(2) . ?
P1 C13 1.799(2) . ?
P1 C19 1.819(2) . ?
C1 C2 1.387(3) . ?
C1 C6 1.390(3) . ?
C7 C8 1.396(3) . ?
C7 C12 1.391(3) . ?
C13 C18 1.387(3) . ?
C13 C14 1.389(3) . ?
C19 H19 0.9800 . ?
C19 C21 1.530(3) . ?
C19 C20 1.530(3) . ?
C8 H8 0.9300 . ?
C8 C9 1.378(3) . ?
C2 H2 0.9300 . ?
C2 C3 1.389(3) . ?
C12 H12 0.9300 . ?
C12 C11 1.383(3) . ?
C21 H21A 0.9600 . ?
C21 H21B 0.9600 . ?
C21 H21C 0.9600 . ?
C6 H6 0.9300 . ?
C6 C5 1.385(3) . ?
C18 H18 0.9300 . ?
C18 C17 1.392(3) . ?
C14 H14 0.9300 . ?
C14 C15 1.383(3) . ?
C20 H20A 0.9600 . ?
C20 H20B 0.9600 . ?
C20 H20C 0.9600 . ?
C3 H3 0.9300 . ?
C3 C4 1.370(4) . ?
C5 H5 0.9300 . ?
C5 C4 1.371(4) . ?
C4 H4 0.9300 . ?
C17 H17 0.9300 . ?
C17 C16 1.372(4) . ?
C16 H16 0.9300 . ?
C16 C15 1.367(4) . ?
C11 H11 0.9300 . ?
C11 C10 1.372(4) . ?
C10 H10 0.9300 . ?
C10 C9 1.375(4) . ?
C9 H9 0.9300 . ?
C15 H15 0.9300 . ?

loop_
_geom_torsion_atom_site_label_1
_geom_torsion_atom_site_label_2
_geom_torsion_atom_site_label_3
_geom_torsion_atom_site_label_4
_geom_torsion
_geom_torsion_site_symmetry_1
_geom_torsion_site_symmetry_2
_geom_torsion_site_symmetry_3
_geom_torsion_site_symmetry_4
_geom_torsion_publ_flag
P1 C1 C2 C3 174.22(17) . . . . ?
P1 C1 C6 C5 -174.52(18) . . . . ?
P1 C7 C8 C9 -171.9(2) . . . . ?
P1 C7 C12 C11 172.9(2) . . . . ?
P1 C13 C18 C17 -175.57(17) . . . . ?
P1 C13 C14 C15 176.26(19) . . . . ?
C1 P1 C7 C8 -40.2(2) . . . . ?
C1 P1 C7 C12 146.86(18) . . . . ?
C1 P1 C13 C18 95.07(18) . . . . ?
C1 P1 C13 C14 -79.62(19) . . . . ?
C1 P1 C19 C21 -179.64(15) . . . . ?
C1 P1 C19 C20 56.91(18) . . . . ?
C1 C2 C3 C4 0.4(3) . . . . ?
C1 C6 C5 C4 0.3(4) . . . . ?
C7 P1 C1 C2 153.85(16) . . . . ?
C7 P1 C1 C6 -32.5(2) . . . . ?
C7 P1 C13 C18 -144.52(17) . . . . ?
C7 P1 C13 C14 40.8(2) . . . . ?
C7 P1 C19 C21 59.11(17) . . . . ?
C7 P1 C19 C20 -64.34(18) . . . . ?
C7 C8 C9 C10 -1.1(4) . . . . ?
C7 C12 C11 C10 -1.1(4) . . . . ?
C13 P1 C1 C2 -86.29(18) . . . . ?
C13 P1 C1 C6 87.37(19) . . . . ?
C13 P1 C7 C8 -158.39(18) . . . . ?
C13 P1 C7 C12 28.7(2) . . . . ?
C13 P1 C19 C21 -61.30(17) . . . . ?
C13 P1 C19 C20 175.25(16) . . . . ?
C13 C18 C17 C16 -0.1(4) . . . . ?
C13 C14 C15 C16 -1.1(4) . . . . ?
C19 P1 C1 C2 34.22(19) . . . . ?
C19 P1 C1 C6 -152.12(17) . . . . ?
C19 P1 C7 C8 80.7(2) . . . . ?
C19 P1 C7 C12 -92.2(2) . . . . ?
C19 P1 C13 C18 -25.2(2) . . . . ?
C19 P1 C13 C14 160.10(17) . . . . ?
C8 C7 C12 C11 0.0(4) . . . . ?
C2 C1 C6 C5 -0.9(3) . . . . ?
C2 C3 C4 C5 -1.0(4) . . . . ?
C12 C7 C8 C9 1.1(4) . . . . ?
C12 C11 C10 C9 1.1(4) . . . . ?
C6 C1 C2 C3 0.5(3) . . . . ?
C6 C5 C4 C3 0.6(4) . . . . ?
C18 C13 C14 C15 1.5(3) . . . . ?
C18 C17 C16 C15 0.5(4) . . . . ?
C14 C13 C18 C17 -1.0(3) . . . . ?
C17 C16 C15 C14 0.1(4) . . . . ?
C11 C10 C9 C8 0.0(5) . . . . ?
